data_2206714
loop_
_publ_author_name
'Ruth, Kai'
'Lerner, Hans-Wolfram'
'Bolte, Michael'

_publ_section_title
;
 <i>cis</i>-<i>trans</i>-Tetrachlorobis(dimethyl sulfide-\k<i>S</i>)tin
;
_journal_coeditor_code HG6232
_journal_issue 9
_journal_name_full 'Acta Crystallographica Section E'
_journal_page_first m1852
_journal_page_last m1853
_journal_paper_doi 10.1107/S1600536805026346
_journal_volume 61
_journal_year 2005
_chemical_formula_iupac '[Sn Cl4 (C2 H6 S1)2]'
_chemical_formula_moiety 'C4 H12 Cl4 S2 Sn'
_chemical_formula_sum 'C4 H12 Cl4 S2 Sn'
_chemical_formula_weight 384.75
_chemical_name_systematic
;
cis-trans-Tetrachlorobis(dimethyl sulfide-\kS)tin
;
_space_group_IT_number 14
_symmetry_cell_setting monoclinic
_symmetry_space_group_name_Hall '-P 2yn'
_symmetry_space_group_name_H-M 'P 1 21/n 1'
_atom_sites_solution_hydrogens geom
_atom_sites_solution_primary direct
_atom_sites_solution_secondary difmap
_audit_creation_method SHELXL-97
_cell_angle_alpha 90.00
_cell_angle_beta 107.068(6)
_cell_angle_gamma 90.00
_cell_formula_units_Z 2
_cell_length_a 6.6711(5)
_cell_length_b 12.2317(8)
_cell_length_c 8.1051(6)
_cell_measurement_reflns_used 19113
_cell_measurement_temperature 173(2)
_cell_measurement_theta_max 29.9
_cell_measurement_theta_min 3.5
_cell_volume 632.24(8)
_computing_cell_refinement X-AREA
_computing_data_collection 'X-AREA (Stoe & Cie, 2001)'
_computing_data_reduction X-AREA
_computing_molecular_graphics 'XP in SHELXTL-Plus (Sheldrick, 1991)'
_computing_publication_material SHELXL97
_computing_structure_refinement 'SHELXL97 (Sheldrick, 1997)'
_computing_structure_solution 'SHELXS97 (Sheldrick, 1990)'
_diffrn_ambient_temperature 173(2)
_diffrn_measured_fraction_theta_full 0.998
_diffrn_measured_fraction_theta_max 0.996
_diffrn_measurement_device_type 'Stoe IPDS-II two-circle'
_diffrn_measurement_method \w
_diffrn_radiation_monochromator graphite
_diffrn_radiation_source 'fine-focus sealed tube'
_diffrn_radiation_type MoK\a
_diffrn_radiation_wavelength 0.71073
_diffrn_reflns_av_R_equivalents 0.0396
_diffrn_reflns_av_sigmaI/netI 0.0155
_diffrn_reflns_limit_h_max 9
_diffrn_reflns_limit_h_min -9
_diffrn_reflns_limit_k_max 17
_diffrn_reflns_limit_k_min -17
_diffrn_reflns_limit_l_max 11
_diffrn_reflns_limit_l_min -11
_diffrn_reflns_number 15669
_diffrn_reflns_theta_full 25.00
_diffrn_reflns_theta_max 29.73
_diffrn_reflns_theta_min 3.49
_diffrn_standards_decay_% 0
_diffrn_standards_interval_time 0
_diffrn_standards_number 0
_exptl_absorpt_coefficient_mu 3.144
_exptl_absorpt_correction_T_max 0.8845
_exptl_absorpt_correction_T_min 0.7439
_exptl_absorpt_correction_type multi-scan
_exptl_absorpt_process_details '(MULABS; Spek, 2003; Blessing, 1995)'
_exptl_crystal_colour colourless
_exptl_crystal_density_diffrn 2.021
_exptl_crystal_density_method 'not measured'
_exptl_crystal_description block
_exptl_crystal_F_000 372
_exptl_crystal_size_max 0.10
_exptl_crystal_size_mid 0.07
_exptl_crystal_size_min 0.04
_refine_diff_density_max 0.454
_refine_diff_density_min -0.479
_refine_ls_extinction_coef 0.0191(10)
_refine_ls_extinction_expression Fc^*^=kFc[1+0.001xFc^2^\l^3^/sin(2\q)]^-1/4^
_refine_ls_extinction_method SHELXL97
_refine_ls_goodness_of_fit_ref 1.131
_refine_ls_hydrogen_treatment constr
_refine_ls_matrix_type full
_refine_ls_number_parameters 55
_refine_ls_number_reflns 1798
_refine_ls_number_restraints 0
_refine_ls_restrained_S_all 1.131
_refine_ls_R_factor_all 0.0211
_refine_ls_R_factor_gt 0.0182
_refine_ls_shift/su_max 0.001
_refine_ls_shift/su_mean 0.000
_refine_ls_structure_factor_coef Fsqd
_refine_ls_weighting_details 'calc w = 1/[\s^2^(Fo^2^)+(0.0222P)^2^+0.192P] where P = (Fo^2^+2Fc^2^)/3'
_refine_ls_weighting_scheme calc
_refine_ls_wR_factor_gt 0.0405
_refine_ls_wR_factor_ref 0.0415
_reflns_number_gt 1673
_reflns_number_total 1798
_reflns_threshold_expression I>2\s(I)
_cod_data_source_file hg6232.cif
_cod_data_source_block I
_cod_depositor_comments
;
The following automatic conversions were performed:
'_symmetry_cell_setting' value 'Monoclinic' changed to 'monoclinic'
according to '/home/saulius/struct/CIF-dictionaries/cif_core.dic'
dictionary named 'cif_core.dic' version 2.4.1 from 2010-06-29.

Automatic conversion script
Id: cif_fix_enum 1527 2010-12-29 10:47:43Z saulius 

The following automatic conversions were performed:

'_symmetry_cell_setting' value 'Monoclinic' changed to 'monoclinic'
according to /home/saulius/struct/CIF-dictionaries/cif_core.dic
dictionary named 'cif_core.dic' version 2.4.1 from 2010-06-29.

Automatic conversion script
Id: cif_fix_values 1715 2011-07-08 13:25:40Z adriana 
;
_cod_original_sg_symbol_H-M 'P 21/n'
_cod_database_code 2206714
_cod_database_fobs_code 2206714

loop_
_symmetry_equiv_pos_as_xyz
'x, y, z'
'-x+1/2, y+1/2, -z+1/2'
'-x, -y, -z'
'x-1/2, -y-1/2, z-1/2'

loop_
_atom_site_label
_atom_site_fract_x
_atom_site_fract_y
_atom_site_fract_z
_atom_site_U_iso_or_equiv
_atom_site_adp_type
_atom_site_calc_flag
_atom_site_refinement_flags
_atom_site_occupancy
_atom_site_type_symbol
Sn1 0.5000 0.5000 0.5000 0.01393(6) Uani d S 1 Sn
S1 0.67913(6) 0.33949(3) 0.38198(5) 0.01780(9) Uani d . 1 S
C1 0.6112(3) 0.36579(15) 0.1524(2) 0.0247(3) Uani d . 1 C
H1A 0.6297 0.2988 0.0922 0.037 Uiso calc R 1 H
H1B 0.7025 0.4232 0.1304 0.037 Uiso calc R 1 H
H1C 0.4647 0.3896 0.1104 0.037 Uiso calc R 1 H
C2 0.5112(3) 0.22317(14) 0.3818(3) 0.0269(4) Uani d . 1 C
H2A 0.3642 0.2450 0.3343 0.040 Uiso calc R 1 H
H2B 0.5355 0.1969 0.5003 0.040 Uiso calc R 1 H
H2C 0.5432 0.1647 0.3109 0.040 Uiso calc R 1 H
Cl1 0.83790(7) 0.54782(4) 0.69638(6) 0.02571(10) Uani d . 1 Cl
Cl2 0.55818(7) 0.62356(3) 0.28625(5) 0.02521(10) Uani d . 1 Cl

loop_
_atom_site_aniso_label
_atom_site_aniso_U_11
_atom_site_aniso_U_22
_atom_site_aniso_U_33
_atom_site_aniso_U_12
_atom_site_aniso_U_13
_atom_site_aniso_U_23
Sn1 0.01479(8) 0.01384(8) 0.01297(8) -0.00220(5) 0.00379(5) 0.00039(5)
S1 0.01818(17) 0.01753(17) 0.01754(17) 0.00060(13) 0.00502(13) -0.00041(13)
C1 0.0306(9) 0.0275(8) 0.0170(7) 0.0036(7) 0.0086(6) -0.0001(6)
C2 0.0323(9) 0.0165(7) 0.0341(9) -0.0037(6) 0.0132(7) -0.0019(6)
Cl1 0.01714(17) 0.0261(2) 0.0292(2) -0.00181(14) -0.00058(14) -0.00653(15)
Cl2 0.0368(2) 0.02065(18) 0.02193(19) -0.00288(16) 0.01445(16) 0.00460(14)

loop_
_atom_type_symbol
_atom_type_description
_atom_type_scat_dispersion_real
_atom_type_scat_dispersion_imag
_atom_type_scat_source
C C 0.0033 0.0016 'International Tables Vol C Tables 4.2.6.8 and 6.1.1.4'
H H 0.0000 0.0000 'International Tables Vol C Tables 4.2.6.8 and 6.1.1.4'
Cl Cl 0.1484 0.1585 'International Tables Vol C Tables 4.2.6.8 and 6.1.1.4'
S S 0.1246 0.1234 'International Tables Vol C Tables 4.2.6.8 and 6.1.1.4'
Sn Sn -0.6537 1.4246 'International Tables Vol C Tables 4.2.6.8 and 6.1.1.4'

loop_
_geom_angle_atom_site_label_1
_geom_angle_atom_site_label_2
_geom_angle_atom_site_label_3
_geom_angle_site_symmetry_1
_geom_angle_site_symmetry_3
_geom_angle
_geom_angle_publ_flag
Cl2 Sn1 Cl2 . 3_666 180.0 ?
Cl2 Sn1 Cl1 . 3_666 89.669(17) y
Cl2 Sn1 Cl1 3_666 3_666 90.331(17) ?
Cl2 Sn1 Cl1 . . 90.332(17) y
Cl2 Sn1 Cl1 3_666 . 89.668(17) ?
Cl1 Sn1 Cl1 3_666 . 180.0 ?
Cl2 Sn1 S1 . . 91.174(14) y
Cl2 Sn1 S1 3_666 . 88.826(14) ?
Cl1 Sn1 S1 3_666 . 90.879(14) ?
Cl1 Sn1 S1 . . 89.120(14) y
Cl2 Sn1 S1 . 3_666 88.826(15) ?
Cl2 Sn1 S1 3_666 3_666 91.175(14) ?
Cl1 Sn1 S1 3_666 3_666 89.121(14) ?
Cl1 Sn1 S1 . 3_666 90.880(14) ?
S1 Sn1 S1 . 3_666 180.0 ?
C1 S1 C2 . . 99.84(9) y
C1 S1 Sn1 . . 103.81(6) ?
C2 S1 Sn1 . . 103.93(6) ?
S1 C1 H1A . . 109.5 ?
S1 C1 H1B . . 109.5 ?
H1A C1 H1B . . 109.5 ?
S1 C1 H1C . . 109.5 ?
H1A C1 H1C . . 109.5 ?
H1B C1 H1C . . 109.5 ?
S1 C2 H2A . . 109.5 ?
S1 C2 H2B . . 109.5 ?
H2A C2 H2B . . 109.5 ?
S1 C2 H2C . . 109.5 ?
H2A C2 H2C . . 109.5 ?
H2B C2 H2C . . 109.5 ?

loop_
_geom_bond_atom_site_label_1
_geom_bond_atom_site_label_2
_geom_bond_site_symmetry_2
_geom_bond_distance
_geom_bond_publ_flag
Sn1 Cl2 . 2.4147(4) y
Sn1 Cl2 3_666 2.4147(4) ?
Sn1 Cl1 3_666 2.4188(5) ?
Sn1 Cl1 . 2.4188(5) y
Sn1 S1 . 2.6208(4) y
Sn1 S1 3_666 2.6208(4) ?
S1 C1 . 1.8099(18) ?
S1 C2 . 1.8105(18) ?
C1 H1A . 0.9800 ?
C1 H1B . 0.9800 ?
C1 H1C . 0.9800 ?
C2 H2A . 0.9800 ?
C2 H2B . 0.9800 ?
C2 H2C . 0.9800 ?

loop_
_geom_torsion_atom_site_label_1
_geom_torsion_atom_site_label_2
_geom_torsion_atom_site_label_3
_geom_torsion_atom_site_label_4
_geom_torsion_site_symmetry_1
_geom_torsion
_geom_torsion_publ_flag
Cl2 Sn1 S1 C1 . -33.54(7) ?
Cl2 Sn1 S1 C1 3_666 146.46(7) ?
Cl1 Sn1 S1 C1 3_666 56.15(7) y
Cl1 Sn1 S1 C1 . -123.85(7) ?
Cl2 Sn1 S1 C2 . -137.56(7) ?
Cl2 Sn1 S1 C2 3_666 42.44(7) ?
Cl1 Sn1 S1 C2 3_666 -47.87(7) y
Cl1 Sn1 S1 C2 . 132.13(7) ?
